data_7202385
loop_
_publ_author_name
'Klap\"otke, Thomas M.'
'Mayer, Peter'
'Stierstorfer, J\"org'
'Weigand, Jan J.'

_publ_section_title
;
 Bistetrazolylamines---synthesis and characterization
;
_journal_issue 43
_journal_name_full 'Journal of Materials Chemistry'
_journal_page_first 5248
_journal_paper_doi 10.1039/b811273h
_journal_volume 18
_journal_year 2008
_chemical_formula_moiety 'C2 H3 N9, C2 H6 O S, H2 O'
_chemical_formula_sum 'C4 H11 N9 O2 S'
_chemical_formula_weight 249.54
_chemical_name_common '5,5-Bis(1H-tetrazolyl)amine monoydrate dimethylsulfoxid'
_chemical_name_systematic '5,5-Bis(1H-tetrazolyl)amine monoydrate dimethylsulfoxid'
_space_group_IT_number 15
_symmetry_cell_setting monoclinic
_symmetry_Int_Tables_number 15
_symmetry_space_group_name_Hall '-C 2yc'
_symmetry_space_group_name_H-M 'C 1 2/c 1'
_atom_sites_solution_hydrogens geom
_atom_sites_solution_primary direct
_atom_sites_solution_secondary difmap
_audit_creation_date
;
'Mon Feb 20 12:29:32 2006'
;
_audit_creation_method SHELXL-97
_audit_update_record 13.11.2007
_cell_angle_alpha 90.00
_cell_angle_beta 104.227(7)
_cell_angle_gamma 90.00
_cell_formula_units_Z 8
_cell_length_a 15.9330(14)
_cell_length_b 6.8863(6)
_cell_length_c 19.9204(15)
_cell_measurement_temperature 200(2)
_cell_measurement_theta_max 27.4994
_cell_measurement_theta_min 3.7092
_cell_volume 2118.6(3)
_computing_cell_refinement
;
CrysAlis RED, Oxford Diffraction Ltd.,
Version 1.171.27p5 beta (release 01-04-2005 CrysAlis171 .NET)
(compiled Apr 1 2005,17:53:34)
;
_computing_data_collection
;
CrysAlis CCD, Oxford Diffraction Ltd.,
Version 1.171.27p5 beta (release 01-04-2005 CrysAlis171 .NET)
(compiled Apr 1 2005,17:53:34)
;
_computing_data_reduction
;
CrysAlis RED, Oxford Diffraction Ltd.,
Version 1.171.27p5 beta (release 01-04-2005 CrysAlis171 .NET)
(compiled Apr 1 2005,17:53:34)
;
_computing_molecular_graphics
;
'ORTEP (M. N. Burnett, C. K. Johnson, ORTEP-III: Oak Ridge Thermal Ellipsoid
;
_computing_publication_material 'PLATON (A. L. Spek, Acta Crystallogr, Sect. A, 1990, 46, C34, 1995 version).'
_computing_structure_refinement 'SHELXL-97 (Sheldrick, 1997)'
_computing_structure_solution SIR-92
_diffrn_ambient_temperature 200
_diffrn_detector_area_resol_mean 15.9809
_diffrn_measured_fraction_theta_full 0.994
_diffrn_measured_fraction_theta_max 0.994
_diffrn_measurement_device 'CCD camera on \k-goniostat'
_diffrn_measurement_device_type KappaCCD
_diffrn_measurement_method omega-scan
_diffrn_orient_matrix_UB_11 0.0334342143
_diffrn_orient_matrix_UB_12 -0.0640009189
_diffrn_orient_matrix_UB_13 0.0169106927
_diffrn_orient_matrix_UB_21 0.0021131975
_diffrn_orient_matrix_UB_22 -0.0389197676
_diffrn_orient_matrix_UB_23 -0.0325042244
_diffrn_orient_matrix_UB_31 0.0314148216
_diffrn_orient_matrix_UB_32 0.0706996347
_diffrn_orient_matrix_UB_33 -0.0026138602
_diffrn_radiation_collimation 0.5
_diffrn_radiation_monochromator graphite
_diffrn_radiation_source 'fine-focus sealed tube'
_diffrn_radiation_type 'Mo K\a'
_diffrn_radiation_wavelength 0.71073
_diffrn_reflns_av_R_equivalents 0.0287
_diffrn_reflns_av_sigmaI/netI 0.0177
_diffrn_reflns_limit_h_max 19
_diffrn_reflns_limit_h_min -19
_diffrn_reflns_limit_k_max 8
_diffrn_reflns_limit_k_min -8
_diffrn_reflns_limit_l_max 24
_diffrn_reflns_limit_l_min -24
_diffrn_reflns_number 9776
_diffrn_reflns_theta_full 25.50
_diffrn_reflns_theta_max 25.50
_diffrn_reflns_theta_min 4.30
_diffrn_source_current 40
_diffrn_source_type 'Spellman generator'
_diffrn_source_voltage 50
_exptl_absorpt_coefficient_mu 0.312
_exptl_absorpt_correction_T_max 0.99000
_exptl_absorpt_correction_T_min 0.96577
_exptl_absorpt_correction_type multi-scan
_exptl_absorpt_process_details
;SCALE3 ABSPACK - An Oxford Diffraction program (1.0.4,gui:1.0.3)
(C) 2005 Oxford Diffraction Ltd.
;
_exptl_crystal_colour colorless
_exptl_crystal_density_diffrn 1.563
_exptl_crystal_density_method 'not measured'
_exptl_crystal_description rods
_exptl_crystal_F_000 1040
_exptl_crystal_size_max 0.11
_exptl_crystal_size_mid 0.11
_exptl_crystal_size_min 0.04
_refine_diff_density_max 0.343
_refine_diff_density_min -0.339
_refine_diff_density_rms 0.051
_refine_ls_extinction_method none
_refine_ls_goodness_of_fit_ref 1.114
_refine_ls_hydrogen_treatment refall
_refine_ls_matrix_type full
_refine_ls_number_parameters 165
_refine_ls_number_reflns 1965
_refine_ls_number_restraints 0
_refine_ls_restrained_S_all 1.114
_refine_ls_R_factor_all 0.0439
_refine_ls_R_factor_gt 0.0406
_refine_ls_shift/su_max 0.000
_refine_ls_shift/su_mean 0.000
_refine_ls_structure_factor_coef Fsqd
_refine_ls_weighting_scheme calc
_refine_ls_wR_factor_gt 0.1035
_refine_ls_wR_factor_ref 0.1067
_reflns_number_gt 1846
_reflns_number_total 1965
_reflns_threshold_expression >2sigma(I)
_cod_data_source_file b811273h.txt
_cod_data_source_block bx069
_cod_original_sg_symbol_H-M C2/c
_cod_original_formula_sum 'C4 H11 N9 O2 S1'
_cod_database_code 7202385

loop_
_symmetry_equiv_pos_as_xyz
'x, y, z'
'-x, y, -z+1/2'
'x+1/2, y+1/2, z'
'-x+1/2, y+1/2, -z+1/2'
'-x, -y, -z'
'x, -y, z-1/2'
'-x+1/2, -y+1/2, -z'
'x+1/2, -y+1/2, z-1/2'

loop_
_atom_site_label
_atom_site_type_symbol
_atom_site_fract_x
_atom_site_fract_y
_atom_site_fract_z
_atom_site_U_iso_or_equiv
_atom_site_adp_type
_atom_site_occupancy
_atom_site_symmetry_multiplicity
_atom_site_calc_flag
_atom_site_refinement_flags
_atom_site_disorder_assembly
_atom_site_disorder_group
S S 0.85882(3) 0.14360(7) 0.60626(2) 0.03078(19) Uani 1 1 d . . .
O1 O 0.67860(11) -0.0999(3) 0.46601(8) 0.0369(4) Uani 1 1 d . . .
O2 O 0.76920(9) 0.0602(3) 0.58967(7) 0.0410(4) Uani 1 1 d . . .
N6 N 0.75132(10) 0.0626(3) 0.85875(9) 0.0308(4) Uani 1 1 d . . .
N7 N 0.83787(11) 0.0722(3) 0.86748(9) 0.0384(4) Uani 1 1 d . . .
N3 N 0.57352(10) 0.0354(3) 0.58311(8) 0.0332(4) Uani 1 1 d . . .
N1 N 0.62926(10) 0.0317(3) 0.76351(8) 0.0312(4) Uani 1 1 d . . .
N4 N 0.50017(10) 0.0189(3) 0.59785(9) 0.0348(4) Uani 1 1 d . . .
N2 N 0.63355(11) 0.0420(3) 0.64383(8) 0.0283(4) Uani 1 1 d . . .
N9 N 0.77612(10) 0.0457(3) 0.75715(9) 0.0338(4) Uani 1 1 d . . .
N5 N 0.50958(10) 0.0138(3) 0.66753(8) 0.0308(4) Uani 1 1 d . . .
N8 N 0.85168(11) 0.0623(3) 0.80673(9) 0.0392(4) Uani 1 1 d . . .
C2 C 0.71579(12) 0.0465(3) 0.79164(9) 0.0262(4) Uani 1 1 d . . .
C3 C 0.89588(16) 0.1047(4) 0.53048(12) 0.0441(6) Uani 1 1 d . . .
H3A H 0.8648 0.1912 0.4936 0.066 Uiso 1 1 calc R . .
H3B H 0.8853 -0.0306 0.5156 0.066 Uiso 1 1 calc R . .
H3C H 0.9581 0.1321 0.5403 0.066 Uiso 1 1 calc R . .
C1 C 0.59342(11) 0.0290(3) 0.69459(9) 0.0253(4) Uani 1 1 d . . .
C4 C 0.92589(15) -0.0274(4) 0.65978(12) 0.0465(6) Uani 1 1 d . . .
H4A H 0.9141 -0.0262 0.7058 0.070 Uiso 1 1 calc R . .
H4B H 0.9867 0.0060 0.6638 0.070 Uiso 1 1 calc R . .
H4C H 0.9141 -0.1572 0.6394 0.070 Uiso 1 1 calc R . .
H1 H 0.5925(16) 0.022(3) 0.7884(13) 0.038(6) Uiso 1 1 d . . .
H2 H 0.6862(17) 0.056(3) 0.6429(13) 0.042(7) Uiso 1 1 d . . .
H6 H 0.7272(17) 0.075(4) 0.8940(14) 0.046(7) Uiso 1 1 d . . .
H1A H 0.7086(18) -0.071(4) 0.5043(17) 0.052(8) Uiso 1 1 d . . .
H1B H 0.626(2) -0.077(5) 0.4602(18) 0.076(10) Uiso 1 1 d . . .

loop_
_atom_site_aniso_label
_atom_site_aniso_U_11
_atom_site_aniso_U_22
_atom_site_aniso_U_33
_atom_site_aniso_U_23
_atom_site_aniso_U_13
_atom_site_aniso_U_12
S 0.0245(3) 0.0396(3) 0.0301(3) -0.0041(2) 0.0103(2) -0.00073(19)
O1 0.0246(8) 0.0605(10) 0.0250(8) -0.0031(7) 0.0052(6) 0.0045(7)
O2 0.0203(7) 0.0756(11) 0.0284(7) -0.0098(7) 0.0085(6) -0.0054(7)
N6 0.0217(8) 0.0464(10) 0.0249(8) 0.0006(7) 0.0066(7) -0.0036(7)
N7 0.0227(9) 0.0586(12) 0.0323(9) 0.0021(8) 0.0038(7) -0.0046(8)
N3 0.0220(8) 0.0544(11) 0.0233(8) 0.0011(7) 0.0059(6) -0.0026(7)
N1 0.0180(8) 0.0545(11) 0.0233(8) -0.0012(7) 0.0093(6) -0.0015(7)
N4 0.0220(8) 0.0571(11) 0.0258(8) -0.0003(8) 0.0070(6) -0.0004(7)
N2 0.0188(8) 0.0440(10) 0.0237(8) -0.0005(7) 0.0082(6) -0.0024(7)
N9 0.0193(8) 0.0545(11) 0.0288(9) -0.0019(8) 0.0082(7) -0.0006(7)
N5 0.0193(8) 0.0482(10) 0.0253(8) -0.0013(7) 0.0063(6) -0.0005(7)
N8 0.0223(9) 0.0626(12) 0.0325(9) 0.0002(8) 0.0061(7) -0.0023(8)
C2 0.0219(9) 0.0352(10) 0.0225(9) -0.0001(7) 0.0076(7) 0.0001(7)
C3 0.0453(13) 0.0554(14) 0.0391(12) -0.0020(10) 0.0248(10) -0.0068(11)
C1 0.0194(9) 0.0339(10) 0.0240(9) -0.0002(7) 0.0080(7) 0.0000(7)
C4 0.0298(12) 0.0710(17) 0.0386(12) 0.0085(11) 0.0082(9) 0.0105(11)

loop_
_atom_type_symbol
_atom_type_description
_atom_type_scat_dispersion_real
_atom_type_scat_dispersion_imag
_atom_type_scat_source
C C 0.0033 0.0016 'International Tables Vol C Tables 4.2.6.8 and 6.1.1.4'
H H 0.0000 0.0000 'International Tables Vol C Tables 4.2.6.8 and 6.1.1.4'
N N 0.0061 0.0033 'International Tables Vol C Tables 4.2.6.8 and 6.1.1.4'
O O 0.0106 0.0060 'International Tables Vol C Tables 4.2.6.8 and 6.1.1.4'
S S 0.1246 0.1234 'International Tables Vol C Tables 4.2.6.8 and 6.1.1.4'

loop_
_exptl_crystal_face_index_h
_exptl_crystal_face_index_k
_exptl_crystal_face_index_l
_exptl_crystal_face_perp_dist
? ? ? ?

loop_
_geom_angle_atom_site_label_1
_geom_angle_atom_site_label_2
_geom_angle_atom_site_label_3
_geom_angle
_geom_angle_site_symmetry_1
_geom_angle_site_symmetry_3
_geom_angle_publ_flag
O2 S C4 106.29(11) . . ?
O2 S C3 104.67(10) . . ?
C4 S C3 97.75(12) . . ?
H1A O1 H1B 115(3) . . ?
C2 N6 N7 107.74(16) . . ?
C2 N6 H6 130.5(17) . . ?
N7 N6 H6 121.6(17) . . ?
N8 N7 N6 106.41(16) . . ?
N4 N3 N2 106.53(15) . . ?
C1 N1 C2 123.55(16) . . ?
C1 N1 H1 114.1(17) . . ?
C2 N1 H1 122.3(17) . . ?
N3 N4 N5 111.05(16) . . ?
C1 N2 N3 108.29(15) . . ?
C1 N2 H2 133.5(17) . . ?
N3 N2 H2 118.2(17) . . ?
C2 N9 N8 104.52(16) . . ?
C1 N5 N4 105.21(15) . . ?
N7 N8 N9 111.25(16) . . ?
N9 C2 N6 110.08(17) . . ?
N9 C2 N1 125.72(17) . . ?
N6 C2 N1 124.21(16) . . ?
S C3 H3A 109.5 . . ?
S C3 H3B 109.5 . . ?
H3A C3 H3B 109.5 . . ?
S C3 H3C 109.5 . . ?
H3A C3 H3C 109.5 . . ?
H3B C3 H3C 109.5 . . ?
N5 C1 N2 108.92(16) . . ?
N5 C1 N1 123.38(16) . . ?
N2 C1 N1 127.70(17) . . ?
S C4 H4A 109.5 . . ?
S C4 H4B 109.5 . . ?
H4A C4 H4B 109.5 . . ?
S C4 H4C 109.5 . . ?
H4A C4 H4C 109.5 . . ?
H4B C4 H4C 109.5 . . ?

loop_
_geom_bond_atom_site_label_1
_geom_bond_atom_site_label_2
_geom_bond_distance
_geom_bond_site_symmetry_2
_geom_bond_publ_flag
S O2 1.4988(15) . ?
S C4 1.762(2) . ?
S C3 1.771(2) . ?
O1 H1A 0.82(3) . ?
O1 H1B 0.83(4) . ?
N6 C2 1.322(3) . ?
N6 N7 1.348(2) . ?
N6 H6 0.88(3) . ?
N7 N8 1.284(2) . ?
N3 N4 1.278(2) . ?
N3 N2 1.346(2) . ?
N1 C1 1.351(2) . ?
N1 C2 1.358(2) . ?
N1 H1 0.86(2) . ?
N4 N5 1.360(2) . ?
N2 C1 1.326(2) . ?
N2 H2 0.85(3) . ?
N9 C2 1.312(2) . ?
N9 N8 1.361(2) . ?
N5 C1 1.316(2) . ?
C3 H3A 0.9800 . ?
C3 H3B 0.9800 . ?
C3 H3C 0.9800 . ?
C4 H4A 0.9800 . ?
C4 H4B 0.9800 . ?
C4 H4C 0.9800 . ?

loop_
_geom_contact_atom_site_label_1
_geom_contact_atom_site_label_2
_geom_contact_distance
_geom_contact_site_symmetry_1
_geom_contact_site_symmetry_2
_geom_contact_publ_flag
? ? ? ? ? ?

loop_
_geom_hbond_atom_site_label_D
_geom_hbond_atom_site_label_H
_geom_hbond_atom_site_label_A
_geom_hbond_distance_DH
_geom_hbond_distance_HA
_geom_hbond_distance_DA
_geom_hbond_angle_DHA
_geom_hbond_site_symmetry_A
N1 H1 N5 0.86(2) 2.03(3) 2.879(2) 170(2) 2_656
N2 H2 O2 0.85(3) 1.89(3) 2.645(2) 148(2) .
N2 H2 N9 0.85(3) 2.37(3) 2.781(2) 110(2) .
N6 H6 O1 0.88(3) 1.80(3) 2.682(2) 180(3) 6_556
O1 H1A O2 0.82(3) 1.96(3) 2.760(2) 167(3) .
O1 H1B N4 0.83(4) 2.10(4) 2.874(2) 155(3) 5_656

loop_
_geom_torsion_atom_site_label_1
_geom_torsion_atom_site_label_2
_geom_torsion_atom_site_label_3
_geom_torsion_atom_site_label_4
_geom_torsion
_geom_torsion_site_symmetry_1
_geom_torsion_site_symmetry_2
_geom_torsion_site_symmetry_3
_geom_torsion_site_symmetry_4
_geom_torsion_publ_flag
C2 N6 N7 N8 0.2(2) . . . . ?
N2 N3 N4 N5 -0.1(2) . . . . ?
N4 N3 N2 C1 0.0(2) . . . . ?
N3 N4 N5 C1 0.2(2) . . . . ?
N6 N7 N8 N9 -0.2(3) . . . . ?
C2 N9 N8 N7 0.1(3) . . . . ?
N8 N9 C2 N6 0.0(2) . . . . ?
N8 N9 C2 N1 -179.61(19) . . . . ?
N7 N6 C2 N9 -0.1(2) . . . . ?
N7 N6 C2 N1 179.51(19) . . . . ?
C1 N1 C2 N9 -5.2(3) . . . . ?
C1 N1 C2 N6 175.21(19) . . . . ?
N4 N5 C1 N2 -0.2(2) . . . . ?
N4 N5 C1 N1 179.25(18) . . . . ?
N3 N2 C1 N5 0.2(2) . . . . ?
N3 N2 C1 N1 -179.29(19) . . . . ?
C2 N1 C1 N5 179.67(19) . . . . ?
C2 N1 C1 N2 -1.0(3) . . . . ?

loop_
_cod_related_entry_id
_cod_related_entry_database
_cod_related_entry_code
1 ChemSpider 30653649
